data_7251589
loop_
_publ_author_name
'Acosta-Quiroga, Karen'
'Jim&#xe9;nez, Claudio A'
'Cobos-Montes, Kevin'
'Rodr&#xed;guez-N&#xfa;&#xf1;ez, Yeray A'
'L&#xf3;pez, Jhon'
'Guerra, Cristian'
'Calder&#xf3;n Orjuela, Deiber A'
'Gutierrez, Margarita'
'Polo-Cuadrado, Efra&#xed;n'

_publ_section_title
;
 Multimodal characterization of a pyrazolo[3,4-<i>b</i>]pyridine aldehyde:
 quantum chemical insights, NLO activity and VEGFR-2 docking/molecular
 dynamics.
;
_journal_issue 8
_journal_name_full 'RSC advances'
_journal_page_first 7648
_journal_page_last 7658
_journal_paper_doi 10.1039/d5ra09658h
_journal_volume 16
_journal_year 2026
_chemical_formula_moiety 'C14 H10 Cl N3 O'
_chemical_formula_sum 'C14 H10 Cl N3 O'
_chemical_formula_weight 271.70
_space_group_crystal_system monoclinic
_space_group_IT_number 14
_space_group_name_Hall '-P 2ybc'
_space_group_name_H-M_alt 'P 1 21/c 1'
_atom_sites_solution_hydrogens geom
_atom_sites_solution_primary dual
_audit_block_doi 10.5517/ccdc.csd.cc2p6qh4
_audit_creation_date 2025-07-25
_audit_creation_method
;
Olex2 1.5
(compiled 2025.07.13 svn.rb7424aed for OlexSys, GUI svn.r7308)
;
_audit_update_record
;
2025-08-07 deposited with the CCDC.	2026-01-28 downloaded from the CCDC.
;
_cell_angle_alpha 90
_cell_angle_beta 109.9410(10)
_cell_angle_gamma 90
_cell_formula_units_Z 4
_cell_length_a 9.2405(2)
_cell_length_b 20.5457(5)
_cell_length_c 6.9132(2)
_cell_measurement_reflns_used 7130
_cell_measurement_temperature 296.15
_cell_measurement_theta_max 26.37
_cell_measurement_theta_min 2.34
_cell_volume 1233.80(5)
_computing_cell_refinement 'SAINT V8.40B (?, 2016)'
_computing_data_reduction 'SAINT V8.40B (?, 2016)'
_computing_molecular_graphics 'Olex2 1.5 (Dolomanov et al., 2009)'
_computing_publication_material 'Olex2 1.5 (Dolomanov et al., 2009)'
_computing_structure_refinement 'SHELXL 2019/3 (Sheldrick, 2015)'
_computing_structure_solution 'SHELXT 2018/2 (Sheldrick, 2018)'
_diffrn_ambient_temperature 296.15
_diffrn_measured_fraction_theta_full 0.996
_diffrn_measured_fraction_theta_max 0.996
_diffrn_measurement_device_type 'Bruker APEX-II CCD'
_diffrn_measurement_method '\f and \w scans'
_diffrn_radiation_type MoK\a
_diffrn_radiation_wavelength 0.71073
_diffrn_reflns_av_R_equivalents 0.0445
_diffrn_reflns_av_unetI/netI 0.0215
_diffrn_reflns_Laue_measured_fraction_full 0.996
_diffrn_reflns_Laue_measured_fraction_max 0.996
_diffrn_reflns_limit_h_max 11
_diffrn_reflns_limit_h_min -11
_diffrn_reflns_limit_k_max 25
_diffrn_reflns_limit_k_min -25
_diffrn_reflns_limit_l_max 8
_diffrn_reflns_limit_l_min -8
_diffrn_reflns_number 23549
_diffrn_reflns_point_group_measured_fraction_full 0.996
_diffrn_reflns_point_group_measured_fraction_max 0.996
_diffrn_reflns_theta_full 25.242
_diffrn_reflns_theta_max 26.370
_diffrn_reflns_theta_min 2.345
_diffrn_source_current 1.4
_diffrn_source_power 0.07
_diffrn_source_voltage 50.0
_diffrn_standards_number 0
_exptl_absorpt_coefficient_mu 0.304
_exptl_absorpt_correction_T_max 0.7454
_exptl_absorpt_correction_T_min 0.7152
_exptl_absorpt_correction_type multi-scan
_exptl_absorpt_process_details
;
SADABS-2016/2 (Bruker,2016) was used for absorption correction.
wR2(int) was 0.1011 before and 0.0551 after correction.
The Ratio of minimum to maximum transmission is 0.9595.
The \l/2 correction factor is Not present.
;
_exptl_crystal_colour colourless
_exptl_crystal_colour_primary colourless
_exptl_crystal_density_diffrn 1.463
_exptl_crystal_description plate
_exptl_crystal_F_000 560
_exptl_crystal_size_max 0.123
_exptl_crystal_size_mid 0.058
_exptl_crystal_size_min 0.015
_refine_diff_density_max 0.249
_refine_diff_density_min -0.259
_refine_diff_density_rms 0.044
_refine_ls_extinction_method none
_refine_ls_goodness_of_fit_ref 1.099
_refine_ls_hydrogen_treatment constr
_refine_ls_matrix_type full
_refine_ls_number_parameters 173
_refine_ls_number_reflns 2520
_refine_ls_number_restraints 0
_refine_ls_restrained_S_all 1.099
_refine_ls_R_factor_all 0.0464
_refine_ls_R_factor_gt 0.0403
_refine_ls_shift/su_max 0.001
_refine_ls_shift/su_mean 0.000
_refine_ls_structure_factor_coef Fsqd
_refine_ls_weighting_details 'w=1/[\s^2^(Fo^2^)+(0.0664P)^2^+0.2691P] where P=(Fo^2^+2Fc^2^)/3'
_refine_ls_weighting_scheme calc
_refine_ls_wR_factor_gt 0.1129
_refine_ls_wR_factor_ref 0.1182
_reflns_Friedel_coverage 0.000
_reflns_number_gt 2156
_reflns_number_total 2520
_reflns_threshold_expression 'I > 2\s(I)'
_cod_data_source_file d5ra09658h1.cif
_cod_data_source_block cj129
_cod_database_code 7251589
_shelx_shelxl_version_number 2019/3
_shelx_space_group_comment
;
The symmetry employed for this shelxl refinement is uniquely defined
by the following loop, which should always be used as a source of
symmetry information in preference to the above space-group names.
They are only intended as comments.
;
_shelx_estimated_absorpt_t_max 0.995
_shelx_estimated_absorpt_t_min 0.964
_olex2_refinement_description
;
1. Fixed Uiso
 At 1.2 times of:
  All C(H) groups
 At 1.5 times of:
  All C(H,H,H) groups
2.a Aromatic/amide H refined with riding coordinates:
 C6(H6), C14(H14), C13(H13), C12(H12), C7(H7), C10(H10), C11(H11)
2.b Idealised Me refined as rotating group:
 C8(H8A,H8B,H8C)
;
_olex2_submission_special_instructions 'No special instructions were received'

loop_
_space_group_symop_operation_xyz
'x, y, z'
'-x, y+1/2, -z+1/2'
'-x, -y, -z'
'x, -y-1/2, z-1/2'

loop_
_atom_site_label
_atom_site_type_symbol
_atom_site_fract_x
_atom_site_fract_y
_atom_site_fract_z
_atom_site_U_iso_or_equiv
_atom_site_adp_type
_atom_site_occupancy
_atom_site_site_symmetry_order
_atom_site_calc_flag
_atom_site_refinement_flags_posn
_atom_site_refinement_flags_adp
_atom_site_refinement_flags_occupancy
_atom_site_disorder_assembly
_atom_site_disorder_group
Cl1 Cl 1.05083(5) 0.62619(2) 0.90168(8) 0.05563(19) Uani 1 1 d . . . . .
O1 O 0.69772(18) 0.48111(6) 0.7060(2) 0.0649(4) Uani 1 1 d . . . . .
N3 N 0.82696(15) 0.70800(6) 0.7821(2) 0.0367(3) Uani 1 1 d . . . . .
N1 N 0.61263(15) 0.78303(6) 0.6673(2) 0.0356(3) Uani 1 1 d . . . . .
N2 N 0.45302(16) 0.77821(7) 0.5801(2) 0.0425(3) Uani 1 1 d . . . . .
C9 C 0.68066(18) 0.84602(7) 0.7057(2) 0.0345(3) Uani 1 1 d . . . . .
C6 C 0.5929(2) 0.61191(8) 0.6522(2) 0.0379(4) Uani 1 1 d . . . . .
H6 H 0.516525 0.580331 0.608016 0.045 Uiso 1 1 calc R U . . .
C2 C 0.55558(18) 0.67753(8) 0.6346(2) 0.0360(3) Uani 1 1 d . . . . .
C3 C 0.67679(18) 0.72260(7) 0.7014(2) 0.0330(3) Uani 1 1 d . . . . .
C5 C 0.74642(19) 0.59450(7) 0.7372(2) 0.0377(4) Uani 1 1 d . . . . .
C14 C 0.5862(2) 0.90045(8) 0.6716(3) 0.0424(4) Uani 1 1 d . . . . .
H14 H 0.479716 0.895710 0.624049 0.051 Uiso 1 1 calc R U . . .
C13 C 0.6513(2) 0.96151(8) 0.7089(3) 0.0484(4) Uani 1 1 d . . . . .
H13 H 0.588160 0.997983 0.686695 0.058 Uiso 1 1 calc R U . . .
C4 C 0.85577(19) 0.64531(8) 0.7969(2) 0.0369(3) Uani 1 1 d . . . . .
C1 C 0.41936(19) 0.71598(8) 0.5607(3) 0.0420(4) Uani 1 1 d . . . . .
C12 C 0.8093(2) 0.96930(9) 0.7788(3) 0.0492(4) Uani 1 1 d . . . . .
H12 H 0.852435 1.010701 0.802950 0.059 Uiso 1 1 calc R U . . .
C7 C 0.7886(2) 0.52489(8) 0.7607(3) 0.0471(4) Uani 1 1 d . . . . .
H7 H 0.892086 0.514299 0.821638 0.057 Uiso 1 1 calc R U . . .
C10 C 0.8393(2) 0.85318(8) 0.7766(3) 0.0427(4) Uani 1 1 d . . . . .
H10 H 0.902948 0.816819 0.799945 0.051 Uiso 1 1 calc R U . . .
C11 C 0.9020(2) 0.91506(9) 0.8122(3) 0.0493(4) Uani 1 1 d . . . . .
H11 H 1.008436 0.920077 0.859388 0.059 Uiso 1 1 calc R U . . .
C8 C 0.2569(2) 0.69289(11) 0.4728(4) 0.0659(6) Uani 1 1 d . . . . .
H8A H 0.228933 0.671103 0.577727 0.099 Uiso 1 1 calc R U . . .
H8B H 0.247326 0.663248 0.361739 0.099 Uiso 1 1 calc R U . . .
H8C H 0.189976 0.729453 0.422292 0.099 Uiso 1 1 calc R U . . .

loop_
_atom_site_aniso_label
_atom_site_aniso_U_11
_atom_site_aniso_U_22
_atom_site_aniso_U_33
_atom_site_aniso_U_23
_atom_site_aniso_U_13
_atom_site_aniso_U_12
Cl1 0.0395(3) 0.0437(3) 0.0757(4) -0.0034(2) 0.0092(2) 0.00659(17)
O1 0.0719(10) 0.0338(7) 0.0840(10) 0.0010(6) 0.0200(8) -0.0068(6)
N3 0.0359(7) 0.0313(7) 0.0411(7) -0.0018(5) 0.0108(6) -0.0005(5)
N1 0.0336(7) 0.0313(7) 0.0400(7) -0.0008(5) 0.0101(5) -0.0007(5)
N2 0.0347(7) 0.0405(8) 0.0490(8) 0.0001(6) 0.0098(6) 0.0015(6)
C9 0.0438(9) 0.0291(8) 0.0317(7) -0.0001(6) 0.0143(6) -0.0006(6)
C6 0.0432(9) 0.0326(8) 0.0384(8) -0.0020(6) 0.0146(7) -0.0064(7)
C2 0.0379(8) 0.0362(8) 0.0341(7) -0.0030(6) 0.0123(6) -0.0045(6)
C3 0.0376(8) 0.0313(8) 0.0305(7) -0.0010(5) 0.0120(6) -0.0007(6)
C5 0.0460(9) 0.0320(8) 0.0359(8) -0.0007(6) 0.0151(7) -0.0017(6)
C14 0.0447(9) 0.0372(9) 0.0440(9) 0.0002(7) 0.0132(7) 0.0050(7)
C13 0.0634(12) 0.0320(8) 0.0490(9) 0.0017(7) 0.0181(8) 0.0081(8)
C4 0.0383(8) 0.0342(8) 0.0377(8) -0.0014(6) 0.0125(6) 0.0015(6)
C1 0.0378(9) 0.0408(9) 0.0455(9) -0.0026(7) 0.0116(7) -0.0039(7)
C12 0.0675(13) 0.0307(8) 0.0503(10) -0.0038(7) 0.0211(9) -0.0092(8)
C7 0.0531(10) 0.0348(9) 0.0530(10) 0.0008(7) 0.0175(8) 0.0009(8)
C10 0.0432(9) 0.0313(8) 0.0521(10) -0.0006(7) 0.0146(8) -0.0001(7)
C11 0.0478(10) 0.0395(9) 0.0594(11) -0.0018(8) 0.0166(8) -0.0076(8)
C8 0.0397(10) 0.0563(12) 0.0920(16) -0.0037(11) 0.0097(10) -0.0077(9)

loop_
_atom_type_symbol
_atom_type_description
_atom_type_scat_dispersion_real
_atom_type_scat_dispersion_imag
_atom_type_scat_source
C C 0.0033 0.0016 'International Tables Vol C Tables 4.2.6.8 and 6.1.1.4'
H H 0.0000 0.0000 'International Tables Vol C Tables 4.2.6.8 and 6.1.1.4'
Cl Cl 0.1484 0.1585 'International Tables Vol C Tables 4.2.6.8 and 6.1.1.4'
N N 0.0061 0.0033 'International Tables Vol C Tables 4.2.6.8 and 6.1.1.4'
O O 0.0106 0.0060 'International Tables Vol C Tables 4.2.6.8 and 6.1.1.4'

loop_
_geom_angle_atom_site_label_1
_geom_angle_atom_site_label_2
_geom_angle_atom_site_label_3
_geom_angle
_geom_angle_site_symmetry_1
_geom_angle_site_symmetry_3
_geom_angle_publ_flag
C4 N3 C3 113.93(13) . . ?
N2 N1 C9 118.69(12) . . ?
C3 N1 N2 110.14(12) . . ?
C3 N1 C9 131.17(14) . . ?
C1 N2 N1 107.00(13) . . ?
C14 C9 N1 119.24(15) . . ?
C10 C9 N1 120.59(14) . . ?
C10 C9 C14 120.17(15) . . ?
C2 C6 H6 120.8 . . ?
C5 C6 H6 120.8 . . ?
C5 C6 C2 118.45(15) . . ?
C6 C2 C3 117.77(15) . . ?
C6 C2 C1 137.15(15) . . ?
C3 C2 C1 105.08(14) . . ?
N3 C3 N1 127.14(14) . . ?
N3 C3 C2 125.82(14) . . ?
N1 C3 C2 107.04(13) . . ?
C6 C5 C4 117.40(14) . . ?
C6 C5 C7 119.37(15) . . ?
C4 C5 C7 123.22(16) . . ?
C9 C14 H14 120.2 . . ?
C13 C14 C9 119.50(17) . . ?
C13 C14 H14 120.2 . . ?
C14 C13 H13 119.6 . . ?
C14 C13 C12 120.89(17) . . ?
C12 C13 H13 119.6 . . ?
N3 C4 Cl1 114.03(12) . . ?
N3 C4 C5 126.62(16) . . ?
C5 C4 Cl1 119.34(12) . . ?
N2 C1 C2 110.73(15) . . ?
N2 C1 C8 121.48(17) . . ?
C2 C1 C8 127.79(16) . . ?
C13 C12 H12 120.4 . . ?
C11 C12 C13 119.21(16) . . ?
C11 C12 H12 120.4 . . ?
O1 C7 C5 124.15(18) . . ?
O1 C7 H7 117.9 . . ?
C5 C7 H7 117.9 . . ?
C9 C10 H10 120.4 . . ?
C11 C10 C9 119.24(16) . . ?
C11 C10 H10 120.4 . . ?
C12 C11 C10 121.00(18) . . ?
C12 C11 H11 119.5 . . ?
C10 C11 H11 119.5 . . ?
C1 C8 H8A 109.5 . . ?
C1 C8 H8B 109.5 . . ?
C1 C8 H8C 109.5 . . ?
H8A C8 H8B 109.5 . . ?
H8A C8 H8C 109.5 . . ?
H8B C8 H8C 109.5 . . ?

loop_
_geom_bond_atom_site_label_1
_geom_bond_atom_site_label_2
_geom_bond_distance
_geom_bond_site_symmetry_2
_geom_bond_publ_flag
Cl1 C4 1.7428(17) . ?
O1 C7 1.200(2) . ?
N3 C3 1.341(2) . ?
N3 C4 1.312(2) . ?
N1 N2 1.3936(19) . ?
N1 C9 1.4237(19) . ?
N1 C3 1.3612(19) . ?
N2 C1 1.312(2) . ?
C9 C14 1.388(2) . ?
C9 C10 1.386(2) . ?
C6 H6 0.9300 . ?
C6 C2 1.387(2) . ?
C6 C5 1.385(2) . ?
C2 C3 1.404(2) . ?
C2 C1 1.425(2) . ?
C5 C4 1.413(2) . ?
C5 C7 1.477(2) . ?
C14 H14 0.9300 . ?
C14 C13 1.377(3) . ?
C13 H13 0.9300 . ?
C13 C12 1.381(3) . ?
C1 C8 1.492(2) . ?
C12 H12 0.9300 . ?
C12 C11 1.377(3) . ?
C7 H7 0.9300 . ?
C10 H10 0.9300 . ?
C10 C11 1.384(2) . ?
C11 H11 0.9300 . ?
C8 H8A 0.9600 . ?
C8 H8B 0.9600 . ?
C8 H8C 0.9600 . ?

loop_
_geom_torsion_atom_site_label_1
_geom_torsion_atom_site_label_2
_geom_torsion_atom_site_label_3
_geom_torsion_atom_site_label_4
_geom_torsion
_geom_torsion_site_symmetry_1
_geom_torsion_site_symmetry_2
_geom_torsion_site_symmetry_3
_geom_torsion_site_symmetry_4
_geom_torsion_publ_flag
N1 N2 C1 C2 0.07(19) . . . . ?
N1 N2 C1 C8 179.66(17) . . . . ?
N1 C9 C14 C13 179.88(15) . . . . ?
N1 C9 C10 C11 179.90(15) . . . . ?
N2 N1 C9 C14 5.3(2) . . . . ?
N2 N1 C9 C10 -174.75(14) . . . . ?
N2 N1 C3 N3 179.61(14) . . . . ?
N2 N1 C3 C2 -0.02(17) . . . . ?
C9 N1 N2 C1 -179.92(14) . . . . ?
C9 N1 C3 N3 -0.5(3) . . . . ?
C9 N1 C3 C2 179.85(14) . . . . ?
C9 C14 C13 C12 0.3(3) . . . . ?
C9 C10 C11 C12 0.2(3) . . . . ?
C6 C2 C3 N3 -0.2(2) . . . . ?
C6 C2 C3 N1 179.43(13) . . . . ?
C6 C2 C1 N2 -179.26(18) . . . . ?
C6 C2 C1 C8 1.2(3) . . . . ?
C6 C5 C4 Cl1 -179.18(12) . . . . ?
C6 C5 C4 N3 0.7(2) . . . . ?
C6 C5 C7 O1 1.8(3) . . . . ?
C2 C6 C5 C4 -1.2(2) . . . . ?
C2 C6 C5 C7 178.98(14) . . . . ?
C3 N3 C4 Cl1 179.99(11) . . . . ?
C3 N3 C4 C5 0.1(2) . . . . ?
C3 N1 N2 C1 -0.03(18) . . . . ?
C3 N1 C9 C14 -174.52(15) . . . . ?
C3 N1 C9 C10 5.4(3) . . . . ?
C3 C2 C1 N2 -0.08(18) . . . . ?
C3 C2 C1 C8 -179.64(19) . . . . ?
C5 C6 C2 C3 1.0(2) . . . . ?
C5 C6 C2 C1 -179.87(18) . . . . ?
C14 C9 C10 C11 -0.2(2) . . . . ?
C14 C13 C12 C11 -0.3(3) . . . . ?
C13 C12 C11 C10 0.1(3) . . . . ?
C4 N3 C3 N1 -179.93(14) . . . . ?
C4 N3 C3 C2 -0.4(2) . . . . ?
C4 C5 C7 O1 -178.00(18) . . . . ?
C1 C2 C3 N3 -179.58(15) . . . . ?
C1 C2 C3 N1 0.06(16) . . . . ?
C7 C5 C4 Cl1 0.6(2) . . . . ?
C7 C5 C4 N3 -179.53(16) . . . . ?
C10 C9 C14 C13 0.0(2) . . . . ?
